data_4034643
loop_
_publ_author_name
'Wang, Xiaoping'
'Huang, Danfeng'
'Wang, Ke-Hu'
'Su, Yingpeng'
'Hu, Yulai'

_publ_section_title
;
 Tin Powder-Promoted Cascade Condensation/Allylation/Lactamization:
 Synthesis of Isoindolinones and Pyrazoloisoindol-8-ones.
;
_journal_issue 11
_journal_name_full 'The Journal of organic chemistry'
_journal_page_first 6946
_journal_page_last 6961
_journal_paper_doi 10.1021/acs.joc.9b00733
_journal_volume 84
_journal_year 2019
_chemical_formula_moiety 'C18 H15 I N2 O2'
_chemical_formula_sum 'C18 H15 I N2 O2'
_chemical_formula_weight 418.22
_space_group_crystal_system triclinic
_space_group_IT_number 2
_space_group_name_Hall '-P 1'
_space_group_name_H-M_alt 'P -1'
_atom_sites_solution_hydrogens geom
_atom_sites_solution_primary direct
_audit_creation_date 2018-12-14
_audit_creation_method
;
Olex2 1.2
(compiled 2018.05.29 svn.r3508 for OlexSys, GUI svn.r5506)
;
_cell_angle_alpha 64.977(13)
_cell_angle_beta 78.727(12)
_cell_angle_gamma 84.893(11)
_cell_formula_units_Z 2
_cell_length_a 6.5779(9)
_cell_length_b 11.3665(14)
_cell_length_c 12.6177(18)
_cell_measurement_reflns_used 1380
_cell_measurement_temperature 292.87(10)
_cell_measurement_theta_max 24.4890
_cell_measurement_theta_min 3.5950
_cell_volume 838.3(2)
_computing_cell_refinement
;
CrysAlisPro, Agilent Technologies,
Version 1.171.36.28 (release 01-02-2013 CrysAlis171 .NET)
(compiled Feb  1 2013,16:14:44)
;
_computing_data_collection
;
CrysAlisPro, Agilent Technologies,
Version 1.171.36.28 (release 01-02-2013 CrysAlis171 .NET)
(compiled Feb  1 2013,16:14:44)
;
_computing_data_reduction
;
CrysAlisPro, Agilent Technologies,
Version 1.171.36.28 (release 01-02-2013 CrysAlis171 .NET)
(compiled Feb  1 2013,16:14:44)
;
_computing_molecular_graphics 'Olex2 (Dolomanov et al., 2009)'
_computing_publication_material 'Olex2 (Dolomanov et al., 2009)'
_computing_structure_refinement 'ShelXL (Sheldrick, 2015)'
_computing_structure_solution 'ShelXS (Sheldrick, 2008)'
_diffrn_ambient_temperature 292.87(10)
_diffrn_detector_area_resol_mean 16.0733
_diffrn_measured_fraction_theta_full 0.997
_diffrn_measured_fraction_theta_max 0.998
_diffrn_measurement_details
;
#__ type_ start__ end____ width___ exp.time_
  1 omega  -11.00   17.50   1.5000    2.0000
omega____ theta____ kappa____ phi______ frames
    -      -19.4273  -99.0000  -60.0000 19

#__ type_ start__ end____ width___ exp.time_
  2 omega  -20.00   13.00   1.5000    2.0000
omega____ theta____ kappa____ phi______ frames
    -      -19.4273  -99.0000   90.0000 22

#__ type_ start__ end____ width___ exp.time_
  3 omega   74.00  101.00   1.5000    2.0000
omega____ theta____ kappa____ phi______ frames
    -       22.7867  178.0000  150.0000 18

#__ type_ start__ end____ width___ exp.time_
  4 omega   -1.00   92.00   1.5000    2.0000
omega____ theta____ kappa____ phi______ frames
    -       22.7867   57.0000  -60.0000 62

#__ type_ start__ end____ width___ exp.time_
  5 omega  -34.00   86.00   1.5000    2.0000
omega____ theta____ kappa____ phi______ frames
    -       22.7867  -19.0000  -30.0000 80

#__ type_ start__ end____ width___ exp.time_
  6 omega  -47.00   46.00   1.5000    2.0000
omega____ theta____ kappa____ phi______ frames
    -       22.7867  -57.0000  150.0000 62
;
_diffrn_measurement_device_type 'SuperNova, Dual, Cu at zero, Eos'
_diffrn_measurement_method '\w scans'
_diffrn_orient_matrix_UB_11 0.0860841000
_diffrn_orient_matrix_UB_12 -0.0421597000
_diffrn_orient_matrix_UB_13 0.0150574000
_diffrn_orient_matrix_UB_21 0.0232129000
_diffrn_orient_matrix_UB_22 0.0033505000
_diffrn_orient_matrix_UB_23 -0.0585177000
_diffrn_orient_matrix_UB_31 0.0643492000
_diffrn_orient_matrix_UB_32 0.0543527000
_diffrn_orient_matrix_UB_33 -0.0178618000
_diffrn_radiation_monochromator mirror
_diffrn_radiation_type MoK\a
_diffrn_radiation_wavelength 0.71073
_diffrn_reflns_av_R_equivalents 0.0334
_diffrn_reflns_av_unetI/netI 0.0592
_diffrn_reflns_Laue_measured_fraction_full 0.997
_diffrn_reflns_Laue_measured_fraction_max 0.998
_diffrn_reflns_limit_h_max 8
_diffrn_reflns_limit_h_min -8
_diffrn_reflns_limit_k_max 14
_diffrn_reflns_limit_k_min -14
_diffrn_reflns_limit_l_max 10
_diffrn_reflns_limit_l_min -15
_diffrn_reflns_number 5524
_diffrn_reflns_point_group_measured_fraction_full 0.997
_diffrn_reflns_point_group_measured_fraction_max 0.998
_diffrn_reflns_theta_full 25.242
_diffrn_reflns_theta_max 26.022
_diffrn_reflns_theta_min 3.479
_diffrn_source 'SuperNova (Mo) X-ray Source'
_exptl_absorpt_coefficient_mu 1.921
_exptl_absorpt_correction_T_max 1.00000
_exptl_absorpt_correction_T_min 0.74628
_exptl_absorpt_correction_type multi-scan
_exptl_absorpt_process_details
;
CrysAlisPro, Agilent Technologies,
Version 1.171.36.28 (release 01-02-2013 CrysAlis171 .NET)
(compiled Feb  1 2013,16:14:44)
Empirical absorption correction using spherical harmonics,
 implemented in SCALE3 ABSPACK scaling algorithm.
;
_exptl_crystal_colour 'clear light colourless'
_exptl_crystal_colour_lustre clear
_exptl_crystal_colour_modifier light
_exptl_crystal_colour_primary colourless
_exptl_crystal_density_diffrn 1.657
_exptl_crystal_description block
_exptl_crystal_F_000 412
_exptl_crystal_size_max 0.21
_exptl_crystal_size_mid 0.15
_exptl_crystal_size_min 0.14
_refine_diff_density_max 1.125
_refine_diff_density_min -1.276
_refine_diff_density_rms 0.125
_refine_ls_extinction_method none
_refine_ls_goodness_of_fit_ref 1.084
_refine_ls_hydrogen_treatment constr
_refine_ls_matrix_type full
_refine_ls_number_parameters 208
_refine_ls_number_reflns 3285
_refine_ls_number_restraints 0
_refine_ls_restrained_S_all 1.084
_refine_ls_R_factor_all 0.0924
_refine_ls_R_factor_gt 0.0593
_refine_ls_shift/su_max 0.000
_refine_ls_shift/su_mean 0.000
_refine_ls_structure_factor_coef Fsqd
_refine_ls_weighting_details 'w=1/[\s^2^(Fo^2^)+(0.0577P)^2^+1.4305P] where P=(Fo^2^+2Fc^2^)/3'
_refine_ls_weighting_scheme calc
_refine_ls_wR_factor_gt 0.1363
_refine_ls_wR_factor_ref 0.1671
_reflns_Friedel_coverage 0.000
_reflns_number_gt 2095
_reflns_number_total 3285
_reflns_threshold_expression 'I > 2\s(I)'
_cod_data_source_file jo9b00733_si_002.cif
_cod_data_source_block wangxp_1212
_cod_database_code 4034643
_shelx_shelxl_version_number 2018/3
_shelx_space_group_comment
;
The symmetry employed for this shelxl refinement is uniquely defined
by the following loop, which should always be used as a source of
symmetry information in preference to the above space-group names.
They are only intended as comments.
;
_reflns_odcompleteness_completeness 99.77
_reflns_odcompleteness_iscentric 1
_reflns_odcompleteness_theta 26.32
_olex2_refinement_description
;
1. Fixed Uiso
 At 1.2 times of:
  All C(H) groups, All C(H,H) groups
2.a Ternary CH refined with riding coordinates:
 C8(H8), C10(H10)
2.b Secondary CH2 refined with riding coordinates:
 C9(H9A,H9B), C18(H18A,H18B)
2.c Aromatic/amide H refined with riding coordinates:
 C1(H1), C2(H2), C3(H3), C4(H4), C5(H5), C14(H14), C15(H15), C16(H16), C17(H17)
;
_olex2_date_sample_data_collection 2018-12-14
_olex2_submission_special_instructions 'No special instructions were received'

loop_
_space_group_symop_operation_xyz
'x, y, z'
'-x, -y, -z'

loop_
_atom_site_label
_atom_site_type_symbol
_atom_site_fract_x
_atom_site_fract_y
_atom_site_fract_z
_atom_site_U_iso_or_equiv
_atom_site_adp_type
_atom_site_occupancy
_atom_site_site_symmetry_order
_atom_site_calc_flag
_atom_site_refinement_flags_posn
I1 I 0.35139(12) 0.15160(5) 0.34410(5) 0.1011(3) Uani 1 1 d .
O1 O 0.2450(7) 0.5156(4) 0.4979(4) 0.0624(12) Uani 1 1 d .
O2 O 0.5322(6) 0.1384(4) 0.7866(4) 0.0588(11) Uani 1 1 d .
N1 N 0.2768(7) 0.3026(4) 0.6164(4) 0.0410(10) Uani 1 1 d .
N2 N 0.2114(6) 0.2076(4) 0.7321(4) 0.0361(9) Uani 1 1 d .
C1 C 0.1015(12) 0.5370(7) 0.7296(7) 0.0700(19) Uani 1 1 d .
H1 H -0.012444 0.558530 0.691249 0.084 Uiso 1 1 calc R
C2 C 0.1097(16) 0.5780(9) 0.8166(8) 0.093(3) Uani 1 1 d .
H2 H -0.000443 0.625346 0.838114 0.112 Uiso 1 1 calc R
C3 C 0.2775(15) 0.5500(7) 0.8714(8) 0.079(2) Uani 1 1 d .
H3 H 0.283345 0.579830 0.928931 0.095 Uiso 1 1 calc R
C4 C 0.4387(12) 0.4776(7) 0.8417(7) 0.0690(19) Uani 1 1 d .
H4 H 0.553309 0.458274 0.879344 0.083 Uiso 1 1 calc R
C5 C 0.4305(9) 0.4334(6) 0.7557(6) 0.0522(14) Uani 1 1 d .
H5 H 0.538590 0.383332 0.736514 0.063 Uiso 1 1 calc R
C6 C 0.2620(9) 0.4637(5) 0.6986(5) 0.0442(13) Uani 1 1 d .
C7 C 0.2573(8) 0.4323(5) 0.5963(5) 0.0432(12) Uani 1 1 d .
C8 C 0.2196(10) 0.2596(6) 0.5306(5) 0.0495(14) Uani 1 1 d .
H8 H 0.153522 0.331457 0.471401 0.059 Uiso 1 1 calc R
C9 C 0.0625(12) 0.1497(9) 0.6054(6) 0.084(3) Uani 1 1 d .
H9A H -0.066437 0.168910 0.574740 0.100 Uiso 1 1 calc R
H9B H 0.117483 0.067990 0.604577 0.100 Uiso 1 1 calc R
C10 C 0.0277(9) 0.1430(6) 0.7313(5) 0.0469(13) Uani 1 1 d .
H10 H -0.100175 0.188334 0.747518 0.056 Uiso 1 1 calc R
C11 C 0.0412(8) 0.0123(5) 0.8298(5) 0.0430(12) Uani 1 1 d .
C12 C 0.2288(8) -0.0013(5) 0.8683(5) 0.0392(12) Uani 1 1 d .
C13 C 0.3520(8) 0.1178(5) 0.7939(5) 0.0380(11) Uani 1 1 d .
C14 C 0.2815(10) -0.1127(5) 0.9614(5) 0.0524(15) Uani 1 1 d .
H14 H 0.407509 -0.120326 0.986821 0.063 Uiso 1 1 calc R
C15 C 0.1381(12) -0.2117(6) 1.0146(6) 0.0661(19) Uani 1 1 d .
H15 H 0.167316 -0.287517 1.077835 0.079 Uiso 1 1 calc R
C16 C -0.0470(12) -0.2003(6) 0.9758(6) 0.0640(19) Uani 1 1 d .
H16 H -0.138920 -0.269435 1.012403 0.077 Uiso 1 1 calc R
C17 C -0.0999(10) -0.0894(6) 0.8845(6) 0.0550(16) Uani 1 1 d .
H17 H -0.226513 -0.082390 0.859897 0.066 Uiso 1 1 calc R
C18 C 0.4163(11) 0.2180(7) 0.4698(7) 0.0664(18) Uani 1 1 d .
H18A H 0.483226 0.148772 0.529103 0.080 Uiso 1 1 calc R
H18B H 0.511012 0.290592 0.429252 0.080 Uiso 1 1 calc R

loop_
_atom_site_aniso_label
_atom_site_aniso_U_11
_atom_site_aniso_U_22
_atom_site_aniso_U_33
_atom_site_aniso_U_23
_atom_site_aniso_U_13
_atom_site_aniso_U_12
I1 0.1732(7) 0.0738(4) 0.0702(4) -0.0457(3) -0.0120(4) -0.0091(4)
O1 0.074(3) 0.051(3) 0.043(2) -0.002(2) -0.008(2) -0.006(2)
O2 0.042(2) 0.057(3) 0.072(3) -0.016(2) -0.021(2) -0.0030(18)
N1 0.046(3) 0.045(3) 0.026(2) -0.0091(19) -0.0067(19) -0.0034(19)
N2 0.035(2) 0.038(2) 0.032(2) -0.0096(18) -0.0093(18) -0.0033(17)
C1 0.073(5) 0.069(4) 0.067(5) -0.030(4) -0.016(4) 0.025(3)
C2 0.116(7) 0.086(6) 0.084(6) -0.052(5) -0.008(5) 0.038(5)
C3 0.113(6) 0.061(4) 0.076(5) -0.039(4) -0.019(5) 0.005(4)
C4 0.075(5) 0.070(5) 0.079(5) -0.042(4) -0.026(4) 0.003(4)
C5 0.051(3) 0.049(3) 0.062(4) -0.028(3) -0.011(3) -0.001(3)
C6 0.048(3) 0.036(3) 0.042(3) -0.010(2) -0.001(3) -0.006(2)
C7 0.038(3) 0.044(3) 0.040(3) -0.011(2) -0.004(2) -0.005(2)
C8 0.068(4) 0.047(3) 0.033(3) -0.013(2) -0.016(3) -0.003(3)
C9 0.083(5) 0.118(7) 0.054(4) -0.029(4) -0.011(4) -0.054(5)
C10 0.041(3) 0.057(3) 0.041(3) -0.016(3) -0.010(2) -0.010(2)
C11 0.046(3) 0.043(3) 0.042(3) -0.023(2) 0.000(2) -0.004(2)
C12 0.044(3) 0.039(3) 0.036(3) -0.019(2) -0.004(2) 0.003(2)
C13 0.040(3) 0.042(3) 0.036(3) -0.018(2) -0.010(2) 0.001(2)
C14 0.061(4) 0.041(3) 0.049(3) -0.016(3) -0.006(3) 0.011(3)
C15 0.090(5) 0.038(3) 0.057(4) -0.016(3) 0.007(4) 0.004(3)
C16 0.078(5) 0.042(3) 0.069(4) -0.032(3) 0.023(4) -0.017(3)
C17 0.051(3) 0.061(4) 0.060(4) -0.037(3) 0.008(3) -0.015(3)
C18 0.077(4) 0.057(4) 0.077(5) -0.039(4) -0.011(4) -0.008(3)

loop_
_atom_type_symbol
_atom_type_description
_atom_type_scat_dispersion_real
_atom_type_scat_dispersion_imag
_atom_type_scat_source
C C 0.0033 0.0016 'International Tables Vol C Tables 4.2.6.8 and 6.1.1.4'
H H 0.0000 0.0000 'International Tables Vol C Tables 4.2.6.8 and 6.1.1.4'
I I -0.4742 1.8119 'International Tables Vol C Tables 4.2.6.8 and 6.1.1.4'
N N 0.0061 0.0033 'International Tables Vol C Tables 4.2.6.8 and 6.1.1.4'
O O 0.0106 0.0060 'International Tables Vol C Tables 4.2.6.8 and 6.1.1.4'

loop_
_geom_angle_atom_site_label_1
_geom_angle_atom_site_label_2
_geom_angle_atom_site_label_3
_geom_angle
N2 N1 C8 108.4(4)
C7 N1 N2 118.8(4)
C7 N1 C8 119.8(4)
N1 N2 C10 108.2(4)
C13 N2 N1 120.7(4)
C13 N2 C10 111.5(4)
C2 C1 H1 119.8
C2 C1 C6 120.4(7)
C6 C1 H1 119.8
C1 C2 H2 119.8
C3 C2 C1 120.5(7)
C3 C2 H2 119.8
C2 C3 H3 120.0
C2 C3 C4 120.0(7)
C4 C3 H3 120.0
C3 C4 H4 120.0
C3 C4 C5 120.1(7)
C5 C4 H4 120.0
C4 C5 H5 120.0
C6 C5 C4 119.9(6)
C6 C5 H5 120.0
C1 C6 C7 118.7(6)
C5 C6 C1 119.1(6)
C5 C6 C7 121.9(5)
O1 C7 N1 120.7(5)
O1 C7 C6 122.4(5)
N1 C7 C6 116.9(5)
N1 C8 H8 109.8
N1 C8 C9 105.0(5)
N1 C8 C18 108.0(5)
C9 C8 H8 109.8
C18 C8 H8 109.8
C18 C8 C9 114.3(6)
C8 C9 H9A 110.6
C8 C9 H9B 110.6
H9A C9 H9B 108.8
C10 C9 C8 105.6(5)
C10 C9 H9A 110.6
C10 C9 H9B 110.6
N2 C10 C9 103.6(4)
N2 C10 H10 111.2
N2 C10 C11 101.9(4)
C9 C10 H10 111.2
C11 C10 C9 116.9(6)
C11 C10 H10 111.2
C12 C11 C10 109.8(4)
C12 C11 C17 119.5(5)
C17 C11 C10 130.7(5)
C11 C12 C13 108.8(5)
C11 C12 C14 122.4(5)
C14 C12 C13 128.8(5)
O2 C13 N2 125.5(5)
O2 C13 C12 129.9(5)
N2 C13 C12 104.6(4)
C12 C14 H14 121.5
C15 C14 C12 116.9(6)
C15 C14 H14 121.5
C14 C15 H15 119.4
C16 C15 C14 121.2(6)
C16 C15 H15 119.4
C15 C16 H16 119.1
C17 C16 C15 121.7(6)
C17 C16 H16 119.1
C11 C17 H17 120.9
C16 C17 C11 118.2(6)
C16 C17 H17 120.9
I1 C18 H18A 109.4
I1 C18 H18B 109.4
C8 C18 I1 111.2(4)
C8 C18 H18A 109.4
C8 C18 H18B 109.4
H18A C18 H18B 108.0

loop_
_geom_bond_atom_site_label_1
_geom_bond_atom_site_label_2
_geom_bond_distance
I1 C18 2.145(7)
O1 C7 1.215(7)
O2 C13 1.207(6)
N1 N2 1.410(6)
N1 C7 1.384(7)
N1 C8 1.481(7)
N2 C10 1.472(6)
N2 C13 1.395(7)
C1 H1 0.9300
C1 C2 1.373(11)
C1 C6 1.385(9)
C2 H2 0.9300
C2 C3 1.360(12)
C3 H3 0.9300
C3 C4 1.376(11)
C4 H4 0.9300
C4 C5 1.386(9)
C5 H5 0.9300
C5 C6 1.378(8)
C6 C7 1.485(8)
C8 H8 0.9800
C8 C9 1.539(9)
C8 C18 1.516(9)
C9 H9A 0.9700
C9 H9B 0.9700
C9 C10 1.529(9)
C10 H10 0.9800
C10 C11 1.489(8)
C11 C12 1.385(8)
C11 C17 1.393(8)
C12 C13 1.481(7)
C12 C14 1.388(8)
C14 H14 0.9300
C14 C15 1.382(9)
C15 H15 0.9300
C15 C16 1.375(10)
C16 H16 0.9300
C16 C17 1.374(10)
C17 H17 0.9300
C18 H18A 0.9700
C18 H18B 0.9700

loop_
_geom_torsion_atom_site_label_1
_geom_torsion_atom_site_label_2
_geom_torsion_atom_site_label_3
_geom_torsion_atom_site_label_4
_geom_torsion
N1 N2 C10 C9 30.7(7)
N1 N2 C10 C11 152.5(4)
N1 N2 C13 O2 33.5(8)
N1 N2 C13 C12 -147.7(4)
N1 C8 C9 C10 3.9(8)
N1 C8 C18 I1 179.4(4)
N2 N1 C7 O1 -155.6(5)
N2 N1 C7 C6 27.1(7)
N2 N1 C8 C9 15.1(7)
N2 N1 C8 C18 -107.2(5)
N2 C10 C11 C12 -8.6(6)
N2 C10 C11 C17 170.7(6)
C1 C2 C3 C4 -1.5(13)
C1 C6 C7 O1 56.1(8)
C1 C6 C7 N1 -126.7(6)
C2 C1 C6 C5 -0.4(10)
C2 C1 C6 C7 -174.1(7)
C2 C3 C4 C5 0.2(12)
C3 C4 C5 C6 1.0(10)
C4 C5 C6 C1 -0.8(9)
C4 C5 C6 C7 172.6(6)
C5 C6 C7 O1 -117.3(6)
C5 C6 C7 N1 59.9(7)
C6 C1 C2 C3 1.6(13)
C7 N1 N2 C10 112.0(5)
C7 N1 N2 C13 -117.9(5)
C7 N1 C8 C9 -125.8(6)
C7 N1 C8 C18 111.9(6)
C8 N1 N2 C10 -29.4(6)
C8 N1 N2 C13 100.7(5)
C8 N1 C7 O1 -18.7(7)
C8 N1 C7 C6 164.1(5)
C8 C9 C10 N2 -20.3(8)
C8 C9 C10 C11 -131.4(6)
C9 C8 C18 I1 63.0(6)
C9 C10 C11 C12 103.4(6)
C9 C10 C11 C17 -77.2(8)
C10 N2 C13 O2 162.1(5)
C10 N2 C13 C12 -19.0(6)
C10 C11 C12 C13 -2.3(6)
C10 C11 C12 C14 178.5(5)
C10 C11 C17 C16 -179.1(6)
C11 C12 C13 O2 -168.3(6)
C11 C12 C13 N2 12.9(5)
C11 C12 C14 C15 0.5(8)
C12 C11 C17 C16 0.2(8)
C12 C14 C15 C16 0.7(9)
C13 N2 C10 C9 -104.3(6)
C13 N2 C10 C11 17.4(6)
C13 C12 C14 C15 -178.6(5)
C14 C12 C13 O2 10.8(10)
C14 C12 C13 N2 -168.0(5)
C14 C15 C16 C17 -1.4(10)
C15 C16 C17 C11 1.0(9)
C17 C11 C12 C13 178.3(5)
C17 C11 C12 C14 -0.9(8)
C18 C8 C9 C10 122.0(7)
